data_7102962
loop_
_publ_author_name
'Yang, Jye-Shane'
'Huang, Guan-Jhih'
'Liu, Yi-Hung'
'Peng, Shie-Ming'

_publ_section_title
;
 Photoisomerization of the green fluorescence protein chromophore and
 the meta- and para-amino analogues.
;
_journal_issue 11
_journal_name_full 'Chemical communications (Cambridge, England)'
_journal_page_first 1344
_journal_page_last 1346
_journal_paper_doi 10.1039/b717714c
_journal_year 2008
_chemical_formula_sum 'C12 H13 N3 O'
_chemical_formula_weight 215.25
_chemical_name_systematic
;
?
;
_space_group_IT_number 61
_symmetry_cell_setting orthorhombic
_symmetry_space_group_name_Hall '-P 2ac 2ab'
_symmetry_space_group_name_H-M 'P b c a'
_atom_sites_solution_hydrogens geom
_atom_sites_solution_primary direct
_atom_sites_solution_secondary difmap
_audit_creation_method SHELXL-97
_cell_angle_alpha 90.00
_cell_angle_beta 90.00
_cell_angle_gamma 90.00
_cell_formula_units_Z 8
_cell_length_a 10.5533(2)
_cell_length_b 14.0126(3)
_cell_length_c 15.1145(3)
_cell_measurement_reflns_used 30136
_cell_measurement_temperature 295(2)
_cell_measurement_theta_max 27.5
_cell_measurement_theta_min 1
_cell_volume 2235.12(8)
_computing_cell_refinement 'HKL Denzo & Scalepack (Otwinowski & Minor)'
_computing_data_collection 'COLLECT (Nonius BV)'
_computing_data_reduction 'HKL Denzo & Scalepack (Otwinowski & Minor)'
_computing_molecular_graphics SHELXTL
_computing_publication_material SHELXTL
_computing_structure_refinement 'SHELXL-97 (Sheldrick, 1997)'
_computing_structure_solution 'SHELXS-97 (Sheldrick, 1990)'
_diffrn_ambient_temperature 295(2)
_diffrn_measured_fraction_theta_full 0.995
_diffrn_measured_fraction_theta_max 0.995
_diffrn_measurement_device_type 'Nonius KappaCCD'
_diffrn_measurement_method CCD
_diffrn_radiation_monochromator graphite
_diffrn_radiation_source 'fine-focus sealed tube'
_diffrn_radiation_type MoK\a
_diffrn_radiation_wavelength 0.71073
_diffrn_reflns_av_R_equivalents 0.0387
_diffrn_reflns_av_sigmaI/netI 0.0245
_diffrn_reflns_limit_h_max 13
_diffrn_reflns_limit_h_min -13
_diffrn_reflns_limit_k_max 17
_diffrn_reflns_limit_k_min -18
_diffrn_reflns_limit_l_max 19
_diffrn_reflns_limit_l_min -19
_diffrn_reflns_number 14829
_diffrn_reflns_theta_full 27.48
_diffrn_reflns_theta_max 27.48
_diffrn_reflns_theta_min 2.77
_exptl_absorpt_coefficient_mu 0.085
_exptl_absorpt_correction_T_max 0.993
_exptl_absorpt_correction_T_min 0.900
_exptl_absorpt_correction_type multi-scan
_exptl_absorpt_process_details
;
multi-scan from symmetry-related measurements
Sortav (Blessing 1995)
;
_exptl_crystal_colour orange
_exptl_crystal_density_diffrn 1.279
_exptl_crystal_density_method 'not measured'
_exptl_crystal_description prism
_exptl_crystal_F_000 912
_exptl_crystal_size_max 0.25
_exptl_crystal_size_mid 0.15
_exptl_crystal_size_min 0.10
_refine_diff_density_max 0.249
_refine_diff_density_min -0.181
_refine_diff_density_rms 0.033
_refine_ls_extinction_coef 0.033(9)
_refine_ls_extinction_expression Fc^*^=kFc[1+0.001xFc^2^\l^3^/sin(2\q)]^-1/4^
_refine_ls_extinction_method SHELXL
_refine_ls_goodness_of_fit_ref 1.084
_refine_ls_hydrogen_treatment constr
_refine_ls_matrix_type full
_refine_ls_number_parameters 148
_refine_ls_number_reflns 2546
_refine_ls_number_restraints 0
_refine_ls_restrained_S_all 1.084
_refine_ls_R_factor_all 0.0743
_refine_ls_R_factor_gt 0.0564
_refine_ls_shift/su_max 0.000
_refine_ls_shift/su_mean 0.000
_refine_ls_structure_factor_coef Fsqd
_refine_ls_weighting_details 'calc w=1/[\s^2^(Fo^2^)+(0.0852P)^2^+0.6193P] where P=(Fo^2^+2Fc^2^)/3'
_refine_ls_weighting_scheme calc
_refine_ls_wR_factor_gt 0.1667
_refine_ls_wR_factor_ref 0.1799
_reflns_number_gt 1924
_reflns_number_total 2546
_reflns_threshold_expression >2sigma(I)
_cod_data_source_file b717714c.txt
_cod_data_source_block m-ABDI
_cod_depositor_comments
;
The following automatic conversions were performed:
'_symmetry_cell_setting' value 'Orthorhombic' changed to 'orthorhombic'
according to '/home/saulius/struct/CIF-dictionaries/cif_core.dic'
dictionary named 'cif_core.dic' version 2.4.1 from 2010-06-29.

Automatic conversion script
Id: cif_fix_enum 1527 2010-12-29 10:47:43Z saulius 
;
_cod_original_sg_symbol_H-M Pbca
_cod_database_code 7102962

loop_
_symmetry_equiv_pos_as_xyz
'x, y, z'
'-x+1/2, -y, z+1/2'
'-x, y+1/2, -z+1/2'
'x+1/2, -y+1/2, -z'
'-x, -y, -z'
'x-1/2, y, -z-1/2'
'x, -y-1/2, z-1/2'
'-x-1/2, y-1/2, z'

loop_
_atom_site_label
_atom_site_type_symbol
_atom_site_fract_x
_atom_site_fract_y
_atom_site_fract_z
_atom_site_U_iso_or_equiv
_atom_site_adp_type
_atom_site_occupancy
_atom_site_symmetry_multiplicity
_atom_site_calc_flag
_atom_site_refinement_flags
_atom_site_disorder_assembly
_atom_site_disorder_group
O1 O 0.19187(14) 0.57391(11) 0.04428(12) 0.0779(5) Uani 1 1 d . . .
N1 N 0.84041(18) 0.78223(13) 0.07580(15) 0.0811(6) Uani 1 1 d . . .
H1A H 0.9194 0.7930 0.0854 0.097 Uiso 1 1 calc R . .
H1B H 0.7952 0.8238 0.0483 0.097 Uiso 1 1 calc R . .
N2 N 0.20831(16) 0.42370(12) 0.10643(12) 0.0624(5) Uani 1 1 d . . .
N3 N 0.41678(16) 0.41543(11) 0.13950(11) 0.0597(5) Uani 1 1 d . . .
C1 C 0.60194(18) 0.59396(12) 0.11338(12) 0.0511(5) Uani 1 1 d . . .
C2 C 0.65943(18) 0.67866(13) 0.08626(12) 0.0541(5) Uani 1 1 d . . .
H2A H 0.6118 0.7233 0.0551 0.065 Uiso 1 1 calc R . .
C3 C 0.78619(18) 0.69834(13) 0.10451(13) 0.0569(5) Uani 1 1 d . . .
C4 C 0.8557(2) 0.62968(15) 0.14899(14) 0.0635(5) Uani 1 1 d . . .
H4A H 0.9412 0.6400 0.1601 0.076 Uiso 1 1 calc R . .
C5 C 0.7993(2) 0.54619(15) 0.17698(14) 0.0645(6) Uani 1 1 d . . .
H5A H 0.8473 0.5018 0.2081 0.077 Uiso 1 1 calc R . .
C6 C 0.6735(2) 0.52702(14) 0.15988(14) 0.0607(5) Uani 1 1 d . . .
H6A H 0.6369 0.4703 0.1791 0.073 Uiso 1 1 calc R . .
C7 C 0.46819(18) 0.58101(13) 0.09144(13) 0.0562(5) Uani 1 1 d . . .
H7A H 0.4304 0.6339 0.0653 0.067 Uiso 1 1 calc R . .
C8 C 0.39049(18) 0.50643(12) 0.10233(12) 0.0535(5) Uani 1 1 d . . .
C9 C 0.2544(2) 0.51040(14) 0.07884(13) 0.0597(5) Uani 1 1 d . . .
C10 C 0.3079(2) 0.37160(14) 0.14027(14) 0.0608(5) Uani 1 1 d . . .
C11 C 0.0765(2) 0.39477(19) 0.0978(2) 0.0838(7) Uani 1 1 d . . .
H11A H 0.0269 0.4479 0.0777 0.126 Uiso 1 1 calc R . .
H11B H 0.0454 0.3737 0.1543 0.126 Uiso 1 1 calc R . .
H11C H 0.0703 0.3435 0.0559 0.126 Uiso 1 1 calc R . .
C12 C 0.2893(3) 0.27301(17) 0.1745(2) 0.0883(8) Uani 1 1 d . . .
H12A H 0.2781 0.2299 0.1258 0.132 Uiso 1 1 calc R . .
H12B H 0.2156 0.2713 0.2117 0.132 Uiso 1 1 calc R . .
H12C H 0.3623 0.2542 0.2082 0.132 Uiso 1 1 calc R . .

loop_
_atom_site_aniso_label
_atom_site_aniso_U_11
_atom_site_aniso_U_22
_atom_site_aniso_U_33
_atom_site_aniso_U_23
_atom_site_aniso_U_13
_atom_site_aniso_U_12
O1 0.0606(9) 0.0640(9) 0.1092(13) 0.0078(9) -0.0034(8) 0.0010(7)
N1 0.0625(11) 0.0645(12) 0.1162(16) 0.0258(11) -0.0082(10) -0.0117(9)
N2 0.0602(10) 0.0523(9) 0.0746(11) -0.0067(8) 0.0118(8) -0.0088(7)
N3 0.0646(10) 0.0472(9) 0.0673(10) -0.0008(7) 0.0081(8) -0.0007(7)
C1 0.0557(10) 0.0429(9) 0.0546(9) -0.0004(7) 0.0029(8) 0.0009(7)
C2 0.0548(10) 0.0458(9) 0.0617(11) 0.0051(8) 0.0006(8) 0.0046(8)
C3 0.0560(11) 0.0507(10) 0.0641(11) 0.0023(8) 0.0034(8) -0.0015(8)
C4 0.0536(11) 0.0658(12) 0.0711(12) 0.0034(10) -0.0060(9) 0.0029(9)
C5 0.0646(12) 0.0591(12) 0.0698(12) 0.0106(10) -0.0081(10) 0.0070(9)
C6 0.0678(13) 0.0472(10) 0.0672(12) 0.0080(8) -0.0014(10) 0.0003(9)
C7 0.0564(11) 0.0465(9) 0.0658(11) 0.0042(8) 0.0038(8) 0.0036(8)
C8 0.0556(10) 0.0457(9) 0.0591(10) -0.0009(8) 0.0060(8) -0.0004(8)
C9 0.0576(11) 0.0510(10) 0.0705(12) -0.0043(9) 0.0073(9) -0.0012(9)
C10 0.0699(13) 0.0473(10) 0.0652(12) -0.0037(8) 0.0108(9) -0.0061(9)
C11 0.0622(14) 0.0785(15) 0.1108(19) -0.0082(14) 0.0105(13) -0.0172(12)
C12 0.1003(19) 0.0570(13) 0.1077(19) 0.0134(12) 0.0079(15) -0.0149(12)

loop_
_atom_type_symbol
_atom_type_description
_atom_type_scat_dispersion_real
_atom_type_scat_dispersion_imag
_atom_type_scat_source
C C 0.0033 0.0016 'International Tables Vol C Tables 4.2.6.8 and 6.1.1.4'
H H 0.0000 0.0000 'International Tables Vol C Tables 4.2.6.8 and 6.1.1.4'
N N 0.0061 0.0033 'International Tables Vol C Tables 4.2.6.8 and 6.1.1.4'
O O 0.0106 0.0060 'International Tables Vol C Tables 4.2.6.8 and 6.1.1.4'

loop_
_geom_angle_atom_site_label_1
_geom_angle_atom_site_label_2
_geom_angle_atom_site_label_3
_geom_angle
_geom_angle_site_symmetry_1
_geom_angle_site_symmetry_3
_geom_angle_publ_flag
C3 N1 H1A 120.0 . . ?
C3 N1 H1B 120.0 . . ?
H1A N1 H1B 120.0 . . ?
C9 N2 C10 108.15(17) . . ?
C9 N2 C11 123.9(2) . . ?
C10 N2 C11 127.91(19) . . ?
C10 N3 C8 104.72(17) . . ?
C6 C1 C2 119.03(18) . . ?
C6 C1 C7 123.63(17) . . ?
C2 C1 C7 117.33(16) . . ?
C3 C2 C1 121.86(17) . . ?
C3 C2 H2A 119.1 . . ?
C1 C2 H2A 119.1 . . ?
N1 C3 C4 121.76(19) . . ?
N1 C3 C2 120.35(18) . . ?
C4 C3 C2 117.85(18) . . ?
C5 C4 C3 120.71(19) . . ?
C5 C4 H4A 119.6 . . ?
C3 C4 H4A 119.6 . . ?
C4 C5 C6 121.52(19) . . ?
C4 C5 H5A 119.2 . . ?
C6 C5 H5A 119.2 . . ?
C5 C6 C1 119.00(18) . . ?
C5 C6 H6A 120.5 . . ?
C1 C6 H6A 120.5 . . ?
C8 C7 C1 131.35(18) . . ?
C8 C7 H7A 114.3 . . ?
C1 C7 H7A 114.3 . . ?
C7 C8 N3 129.03(19) . . ?
C7 C8 C9 122.37(17) . . ?
N3 C8 C9 108.54(16) . . ?
O1 C9 N2 125.5(2) . . ?
O1 C9 C8 130.71(19) . . ?
N2 C9 C8 103.73(17) . . ?
N3 C10 N2 114.81(17) . . ?
N3 C10 C12 123.8(2) . . ?
N2 C10 C12 121.39(19) . . ?
N2 C11 H11A 109.5 . . ?
N2 C11 H11B 109.5 . . ?
H11A C11 H11B 109.5 . . ?
N2 C11 H11C 109.5 . . ?
H11A C11 H11C 109.5 . . ?
H11B C11 H11C 109.5 . . ?
C10 C12 H12A 109.5 . . ?
C10 C12 H12B 109.5 . . ?
H12A C12 H12B 109.5 . . ?
C10 C12 H12C 109.5 . . ?
H12A C12 H12C 109.5 . . ?
H12B C12 H12C 109.5 . . ?

loop_
_geom_bond_atom_site_label_1
_geom_bond_atom_site_label_2
_geom_bond_distance
_geom_bond_site_symmetry_2
_geom_bond_publ_flag
O1 C9 1.225(3) . ?
N1 C3 1.377(2) . ?
N1 H1A 0.8600 . ?
N1 H1B 0.8600 . ?
N2 C9 1.373(3) . ?
N2 C10 1.378(3) . ?
N2 C11 1.454(3) . ?
N3 C10 1.303(3) . ?
N3 C8 1.421(2) . ?
C1 C6 1.394(3) . ?
C1 C2 1.395(2) . ?
C1 C7 1.461(3) . ?
C2 C3 1.394(3) . ?
C2 H2A 0.9300 . ?
C3 C4 1.384(3) . ?
C4 C5 1.379(3) . ?
C4 H4A 0.9300 . ?
C5 C6 1.380(3) . ?
C5 H5A 0.9300 . ?
C6 H6A 0.9300 . ?
C7 C8 1.339(3) . ?
C7 H7A 0.9300 . ?
C8 C9 1.481(3) . ?
C10 C12 1.488(3) . ?
C11 H11A 0.9600 . ?
C11 H11B 0.9600 . ?
C11 H11C 0.9600 . ?
C12 H12A 0.9600 . ?
C12 H12B 0.9600 . ?
C12 H12C 0.9600 . ?

loop_
_cod_related_entry_id
_cod_related_entry_database
_cod_related_entry_code
1 ChemSpider 21195134
